data_7109322
loop_
_publ_author_name
'Xiaolu Song'
'Zhe Wang'
'Jin Zhao'
'T. S. Andy Hor'

_publ_section_title
;
 Sodium cubane and double-cubane aggregates of hybridised salicylaldimines
 and their transmetallation to nickel for catalytic ethylene
 oligomerisation
;
_journal_name_full Chem.Commun.
_journal_page_first 4992
_journal_paper_doi 10.1039/c3cc40320c
_journal_volume 49
_journal_year 2013
_chemical_formula_sum 'C56 H48 N4 Na4 O8'
_chemical_formula_weight 996.94
_chemical_name_systematic
;
?
;
_space_group_IT_number 9
_symmetry_cell_setting monoclinic
_symmetry_space_group_name_Hall 'C -2yc'
_symmetry_space_group_name_H-M 'C 1 c 1'
_atom_sites_solution_hydrogens geom
_atom_sites_solution_primary direct
_atom_sites_solution_secondary difmap
_audit_creation_method SHELXL-97
_cell_angle_alpha 90.00
_cell_angle_beta 100.2930(10)
_cell_angle_gamma 90.00
_cell_formula_units_Z 4
_cell_length_a 16.3906(9)
_cell_length_b 16.5378(9)
_cell_length_c 18.1746(11)
_cell_measurement_reflns_used 2169
_cell_measurement_temperature 100(2)
_cell_measurement_theta_max 21.26
_cell_measurement_theta_min 2.22
_cell_volume 4847.2(5)
_computing_cell_refinement 'Bruker SMART'
_computing_data_collection 'Bruker SMART'
_computing_data_reduction 'Bruker SAINT'
_computing_molecular_graphics 'Bruker SHELXTL'
_computing_publication_material 'Bruker SHELXTL'
_computing_structure_refinement 'SHELXL-97 (Sheldrick, 1997)'
_computing_structure_solution 'SHELXS-97 (Sheldrick, 1990)'
_diffrn_ambient_temperature 100(2)
_diffrn_measured_fraction_theta_full 0.999
_diffrn_measured_fraction_theta_max 0.999
_diffrn_measurement_device_type 'CCD area detector'
_diffrn_measurement_method 'phi and omega scans'
_diffrn_radiation_monochromator graphite
_diffrn_radiation_source 'fine-focus sealed tube'
_diffrn_radiation_type MoK\a
_diffrn_radiation_wavelength 0.71073
_diffrn_reflns_av_R_equivalents 0.0459
_diffrn_reflns_av_sigmaI/netI 0.0920
_diffrn_reflns_limit_h_max 20
_diffrn_reflns_limit_h_min -21
_diffrn_reflns_limit_k_max 21
_diffrn_reflns_limit_k_min -17
_diffrn_reflns_limit_l_max 23
_diffrn_reflns_limit_l_min -23
_diffrn_reflns_number 16970
_diffrn_reflns_theta_full 27.50
_diffrn_reflns_theta_max 27.50
_diffrn_reflns_theta_min 1.76
_exptl_absorpt_coefficient_mu 0.122
_exptl_absorpt_correction_T_max 0.9831
_exptl_absorpt_correction_T_min 0.9483
_exptl_absorpt_correction_type multi-scan
_exptl_absorpt_process_details 'Sadabs, (Sheldrick 2001)'
_exptl_crystal_colour Orange
_exptl_crystal_density_diffrn 1.366
_exptl_crystal_density_meas ?
_exptl_crystal_density_method 'not measured'
_exptl_crystal_description Block
_exptl_crystal_F_000 2080
_exptl_crystal_size_max 0.44
_exptl_crystal_size_mid 0.16
_exptl_crystal_size_min 0.14
_refine_diff_density_max 0.320
_refine_diff_density_min -0.267
_refine_diff_density_rms 0.060
_refine_ls_abs_structure_details 'Flack H D (1983), Acta Cryst. A39, 876-881'
_refine_ls_abs_structure_Flack -0.2(3)
_refine_ls_extinction_method none
_refine_ls_goodness_of_fit_ref 1.025
_refine_ls_hydrogen_treatment constr
_refine_ls_matrix_type full
_refine_ls_number_parameters 653
_refine_ls_number_reflns 10146
_refine_ls_number_restraints 2
_refine_ls_restrained_S_all 1.025
_refine_ls_R_factor_all 0.0770
_refine_ls_R_factor_gt 0.0618
_refine_ls_shift/su_max 0.001
_refine_ls_shift/su_mean 0.000
_refine_ls_structure_factor_coef Fsqd
_refine_ls_weighting_details 'calc w=1/[\s^2^(Fo^2^)+(0.0392P)^2^+2.0623P] where P=(Fo^2^+2Fc^2^)/3'
_refine_ls_weighting_scheme calc
_refine_ls_wR_factor_gt 0.1185
_refine_ls_wR_factor_ref 0.1262
_reflns_number_gt 8334
_reflns_number_total 10146
_reflns_threshold_expression >2sigma(I)
_cod_data_source_file c3cc40320c.txt
_cod_data_source_block b745
_cod_depositor_comments
;
The following automatic conversions were performed:

'_exptl_crystal_density_meas' value 'Not measured' was changed to '?'
- the value is perceived as not measured.

Automatic conversion script
Id: cif_fix_values 3008 2015-01-20 13:52:24Z robertas 
;
_cod_original_sg_symbol_H-M Cc
_cod_database_code 7109322

loop_
_symmetry_equiv_pos_as_xyz
'x, y, z'
'x, -y, z+1/2'
'x+1/2, y+1/2, z'
'x+1/2, -y+1/2, z+1/2'

loop_
_atom_site_label
_atom_site_type_symbol
_atom_site_fract_x
_atom_site_fract_y
_atom_site_fract_z
_atom_site_U_iso_or_equiv
_atom_site_adp_type
_atom_site_occupancy
_atom_site_symmetry_multiplicity
_atom_site_calc_flag
_atom_site_refinement_flags
Na1 Na 0.10883(7) 0.84848(7) 0.00533(7) 0.0175(3) Uani 1 1 d .
Na2 Na 0.06055(8) 1.03907(8) 0.00326(7) 0.0197(3) Uani 1 1 d .
Na3 Na 0.23646(7) 0.97691(7) 0.09592(7) 0.0171(3) Uani 1 1 d .
Na4 Na 0.07109(8) 0.92640(8) 0.15391(7) 0.0177(3) Uani 1 1 d .
O1 O -0.00061(13) 0.91621(14) 0.03048(13) 0.0187(5) Uani 1 1 d .
O2 O 0.15351(13) 0.71890(14) -0.01189(13) 0.0215(5) Uani 1 1 d .
O3 O 0.12455(14) 1.04504(13) 0.13070(13) 0.0175(5) Uani 1 1 d .
O4 O -0.02627(14) 0.85128(14) 0.20034(13) 0.0215(5) Uani 1 1 d .
O5 O 0.16661(13) 0.96804(13) -0.02739(13) 0.0183(5) Uani 1 1 d .
O6 O 0.01056(15) 1.16822(15) 0.01384(14) 0.0249(6) Uani 1 1 d .
O7 O 0.18719(13) 0.85715(13) 0.12832(12) 0.0158(5) Uani 1 1 d .
O8 O 0.34726(14) 1.04916(14) 0.06843(14) 0.0219(5) Uani 1 1 d .
N1 N -0.00402(16) 0.76273(16) -0.05411(15) 0.0163(6) Uani 1 1 d .
N2 N 0.01505(16) 1.00317(17) 0.24221(15) 0.0165(6) Uani 1 1 d .
N3 N 0.10690(17) 1.12922(17) -0.08518(16) 0.0193(6) Uani 1 1 d .
N4 N 0.36492(16) 0.90696(16) 0.13845(15) 0.0162(6) Uani 1 1 d .
C1 C -0.07996(19) 0.90549(19) 0.01991(18) 0.0161(7) Uani 1 1 d .
C2 C -0.1310(2) 0.9561(2) 0.0558(2) 0.0222(8) Uani 1 1 d .
H2 H -0.1053 0.9970 0.0887 0.027 Uiso 1 1 calc R
C3 C -0.2156(2) 0.9486(2) 0.0453(2) 0.0273(8) Uani 1 1 d .
H3 H -0.2466 0.9832 0.0716 0.033 Uiso 1 1 calc R
C4 C -0.2566(2) 0.8905(2) -0.0037(2) 0.0305(9) Uani 1 1 d .
H4 H -0.3154 0.8866 -0.0127 0.037 Uiso 1 1 calc R
C5 C -0.2099(2) 0.8395(2) -0.0384(2) 0.0252(8) Uani 1 1 d .
H5 H -0.2374 0.7995 -0.0714 0.030 Uiso 1 1 calc R
C6 C -0.1226(2) 0.84356(19) -0.02743(19) 0.0190(7) Uani 1 1 d .
C7 C -0.0820(2) 0.7789(2) -0.06096(18) 0.0187(7) Uani 1 1 d .
H7 H -0.1180 0.7434 -0.0925 0.022 Uiso 1 1 calc R
C8 C 0.0225(2) 0.69067(19) -0.08544(17) 0.0158(7) Uani 1 1 d .
C9 C -0.0274(2) 0.6406(2) -0.13685(19) 0.0215(7) Uani 1 1 d .
H9 H -0.0840 0.6542 -0.1533 0.026 Uiso 1 1 calc R
C10 C 0.0044(2) 0.5710(2) -0.1644(2) 0.0262(8) Uani 1 1 d .
H10 H -0.0302 0.5381 -0.1998 0.031 Uiso 1 1 calc R
C11 C 0.0858(2) 0.5500(2) -0.1401(2) 0.0291(9) Uani 1 1 d .
H11 H 0.1073 0.5023 -0.1586 0.035 Uiso 1 1 calc R
C12 C 0.1370(2) 0.5981(2) -0.0885(2) 0.0209(7) Uani 1 1 d .
H12 H 0.1932 0.5832 -0.0713 0.025 Uiso 1 1 calc R
C13 C 0.1055(2) 0.66769(19) -0.06271(18) 0.0171(7) Uani 1 1 d .
C14 C 0.2393(2) 0.6987(2) 0.0118(2) 0.0248(8) Uani 1 1 d .
H14A H 0.2437 0.6477 0.0397 0.037 Uiso 1 1 calc R
H14B H 0.2669 0.7418 0.0440 0.037 Uiso 1 1 calc R
H14C H 0.2659 0.6929 -0.0321 0.037 Uiso 1 1 calc R
C15 C 0.13228(19) 1.1126(2) 0.16833(19) 0.0172(7) Uani 1 1 d .
C16 C 0.1768(2) 1.1781(2) 0.1436(2) 0.0224(8) Uani 1 1 d .
H16 H 0.2008 1.1709 0.1002 0.027 Uiso 1 1 calc R
C17 C 0.1865(2) 1.2514(2) 0.1798(2) 0.0267(8) Uani 1 1 d .
H17 H 0.2157 1.2938 0.1605 0.032 Uiso 1 1 calc R
C18 C 0.1541(2) 1.2639(2) 0.2443(2) 0.0288(9) Uani 1 1 d .
H18 H 0.1625 1.3138 0.2703 0.035 Uiso 1 1 calc R
C19 C 0.1094(2) 1.2027(2) 0.2701(2) 0.0246(8) Uani 1 1 d .
H19 H 0.0862 1.2117 0.3137 0.030 Uiso 1 1 calc R
C20 C 0.0970(2) 1.1271(2) 0.23380(19) 0.0189(7) Uani 1 1 d .
C21 C 0.0450(2) 1.0715(2) 0.26712(19) 0.0196(7) Uani 1 1 d .
H21 H 0.0315 1.0882 0.3135 0.023 Uiso 1 1 calc R
C22 C -0.0408(2) 0.9615(2) 0.28039(19) 0.0201(7) Uani 1 1 d .
C23 C -0.0765(2) 0.9931(2) 0.3388(2) 0.0267(8) Uani 1 1 d .
H23 H -0.0604 1.0454 0.3577 0.032 Uiso 1 1 calc R
C24 C -0.1343(2) 0.9503(3) 0.3696(2) 0.0338(10) Uani 1 1 d .
H24 H -0.1577 0.9732 0.4090 0.041 Uiso 1 1 calc R
C25 C -0.1582(2) 0.8741(3) 0.3430(2) 0.0324(9) Uani 1 1 d .
H25 H -0.1988 0.8451 0.3637 0.039 Uiso 1 1 calc R
C26 C -0.1234(2) 0.8399(2) 0.2867(2) 0.0263(8) Uani 1 1 d .
H26 H -0.1395 0.7872 0.2688 0.032 Uiso 1 1 calc R
C27 C -0.0646(2) 0.8829(2) 0.25606(18) 0.0207(7) Uani 1 1 d .
C28 C -0.0620(2) 0.7799(2) 0.1638(2) 0.0246(8) Uani 1 1 d .
H28A H -0.0563 0.7351 0.1996 0.037 Uiso 1 1 calc R
H28B H -0.0334 0.7663 0.1224 0.037 Uiso 1 1 calc R
H28C H -0.1209 0.7893 0.1442 0.037 Uiso 1 1 calc R
C29 C 0.20588(19) 0.9700(2) -0.08357(18) 0.0168(7) Uani 1 1 d .
C30 C 0.2556(2) 0.9037(2) -0.09749(19) 0.0217(7) Uani 1 1 d .
H30 H 0.2604 0.8588 -0.0644 0.026 Uiso 1 1 calc R
C31 C 0.2977(2) 0.9012(2) -0.1570(2) 0.0241(8) Uani 1 1 d .
H31 H 0.3292 0.8547 -0.1646 0.029 Uiso 1 1 calc R
C32 C 0.2941(2) 0.9662(2) -0.2058(2) 0.0244(8) Uani 1 1 d .
H32 H 0.3229 0.9649 -0.2468 0.029 Uiso 1 1 calc R
C33 C 0.2476(2) 1.0328(2) -0.1934(2) 0.0240(8) Uani 1 1 d .
H33 H 0.2460 1.0779 -0.2260 0.029 Uiso 1 1 calc R
C34 C 0.2023(2) 1.0369(2) -0.13416(19) 0.0178(7) Uani 1 1 d .
C35 C 0.1561(2) 1.1110(2) -0.1303(2) 0.0227(8) Uani 1 1 d .
H35 H 0.1632 1.1514 -0.1658 0.027 Uiso 1 1 calc R
C36 C 0.06919(19) 1.2078(2) -0.0906(2) 0.0191(7) Uani 1 1 d .
C37 C 0.0753(2) 1.2646(2) -0.1456(2) 0.0277(8) Uani 1 1 d .
H37 H 0.1049 1.2513 -0.1843 0.033 Uiso 1 1 calc R
C38 C 0.0392(2) 1.3406(2) -0.1453(2) 0.0327(9) Uani 1 1 d .
H38 H 0.0433 1.3780 -0.1841 0.039 Uiso 1 1 calc R
C39 C -0.0027(2) 1.3617(2) -0.0889(2) 0.0306(9) Uani 1 1 d .
H39 H -0.0245 1.4147 -0.0868 0.037 Uiso 1 1 calc R
C40 C -0.0127(2) 1.3050(2) -0.0350(2) 0.0279(9) Uani 1 1 d .
H40 H -0.0431 1.3190 0.0030 0.034 Uiso 1 1 calc R
C41 C 0.0211(2) 1.2282(2) -0.0360(2) 0.0214(8) Uani 1 1 d .
C42 C -0.0338(2) 1.1889(2) 0.0720(2) 0.0301(9) Uani 1 1 d .
H42A H -0.0043 1.2322 0.1027 0.045 Uiso 1 1 calc R
H42B H -0.0379 1.1414 0.1032 0.045 Uiso 1 1 calc R
H42C H -0.0896 1.2075 0.0499 0.045 Uiso 1 1 calc R
C43 C 0.2208(2) 0.79491(19) 0.16614(17) 0.0157(7) Uani 1 1 d .
C44 C 0.1704(2) 0.7304(2) 0.18319(19) 0.0211(7) Uani 1 1 d .
H44 H 0.1121 0.7342 0.1672 0.025 Uiso 1 1 calc R
C45 C 0.2020(2) 0.6627(2) 0.2218(2) 0.0275(8) Uani 1 1 d .
H45 H 0.1654 0.6214 0.2322 0.033 Uiso 1 1 calc R
C46 C 0.2869(2) 0.6539(2) 0.2459(2) 0.0287(9) Uani 1 1 d .
H46 H 0.3089 0.6069 0.2724 0.034 Uiso 1 1 calc R
C47 C 0.3382(2) 0.7147(2) 0.23071(19) 0.0222(8) Uani 1 1 d .
H47 H 0.3962 0.7089 0.2475 0.027 Uiso 1 1 calc R
C48 C 0.30881(19) 0.78596(19) 0.19097(17) 0.0145(6) Uani 1 1 d .
C49 C 0.37269(19) 0.8404(2) 0.17576(18) 0.0174(7) Uani 1 1 d .
H49 H 0.4280 0.8249 0.1960 0.021 Uiso 1 1 calc R
C50 C 0.4382(2) 0.9477(2) 0.12697(19) 0.0193(7) Uani 1 1 d .
C51 C 0.5199(2) 0.9200(2) 0.1481(2) 0.0255(8) Uani 1 1 d .
H51 H 0.5294 0.8699 0.1737 0.031 Uiso 1 1 calc R
C52 C 0.5866(2) 0.9631(2) 0.1331(2) 0.0304(9) Uani 1 1 d .
H52 H 0.6413 0.9432 0.1490 0.036 Uiso 1 1 calc R
C53 C 0.5743(2) 1.0353(2) 0.0949(2) 0.0273(8) Uani 1 1 d .
H53 H 0.6204 1.0646 0.0837 0.033 Uiso 1 1 calc R
C54 C 0.4948(2) 1.0652(2) 0.0727(2) 0.0240(8) Uani 1 1 d .
H54 H 0.4866 1.1152 0.0467 0.029 Uiso 1 1 calc R
C55 C 0.4272(2) 1.0223(2) 0.08848(18) 0.0187(7) Uani 1 1 d .
C56 C 0.3334(2) 1.1163(2) 0.0181(2) 0.0235(8) Uani 1 1 d .
H56A H 0.3576 1.1652 0.0436 0.035 Uiso 1 1 calc R
H56B H 0.2736 1.1241 0.0017 0.035 Uiso 1 1 calc R
H56C H 0.3594 1.1056 -0.0254 0.035 Uiso 1 1 calc R

loop_
_atom_site_aniso_label
_atom_site_aniso_U_11
_atom_site_aniso_U_22
_atom_site_aniso_U_33
_atom_site_aniso_U_23
_atom_site_aniso_U_13
_atom_site_aniso_U_12
Na1 0.0133(6) 0.0192(7) 0.0197(7) -0.0034(5) 0.0027(5) -0.0008(5)
Na2 0.0192(7) 0.0194(7) 0.0211(7) 0.0009(6) 0.0057(5) 0.0026(5)
Na3 0.0139(6) 0.0162(7) 0.0211(7) 0.0021(6) 0.0027(5) 0.0002(5)
Na4 0.0169(7) 0.0180(7) 0.0195(7) -0.0021(5) 0.0065(5) 0.0006(5)
O1 0.0108(11) 0.0213(13) 0.0242(13) -0.0010(10) 0.0037(9) -0.0018(9)
O2 0.0145(12) 0.0253(13) 0.0238(13) -0.0083(10) 0.0013(10) 0.0022(10)
O3 0.0189(12) 0.0149(12) 0.0188(12) -0.0025(9) 0.0035(9) 0.0036(9)
O4 0.0203(13) 0.0204(13) 0.0250(13) -0.0021(10) 0.0069(10) -0.0028(10)
O5 0.0180(12) 0.0183(12) 0.0196(12) 0.0019(10) 0.0061(10) 0.0012(9)
O6 0.0241(14) 0.0265(14) 0.0245(13) 0.0031(11) 0.0051(11) 0.0131(11)
O7 0.0137(11) 0.0146(12) 0.0197(12) 0.0009(9) 0.0047(9) -0.0003(9)
O8 0.0140(12) 0.0235(13) 0.0278(13) 0.0129(11) 0.0029(10) 0.0001(10)
N1 0.0142(14) 0.0178(15) 0.0166(14) 0.0003(11) 0.0019(11) -0.0017(11)
N2 0.0108(13) 0.0218(15) 0.0170(13) -0.0033(12) 0.0025(11) 0.0027(11)
N3 0.0171(15) 0.0195(15) 0.0209(15) -0.0012(12) 0.0021(12) -0.0012(11)
N4 0.0135(13) 0.0180(15) 0.0173(14) 0.0008(11) 0.0038(11) -0.0022(11)
C1 0.0135(16) 0.0167(17) 0.0177(16) 0.0070(13) 0.0011(13) 0.0015(13)
C2 0.0227(19) 0.0203(19) 0.0244(18) 0.0031(15) 0.0064(15) 0.0038(14)
C3 0.0202(19) 0.032(2) 0.031(2) 0.0092(17) 0.0091(16) 0.0093(15)
C4 0.0099(17) 0.035(2) 0.044(2) 0.0048(19) -0.0019(16) 0.0001(15)
C5 0.0155(18) 0.029(2) 0.030(2) 0.0049(17) -0.0007(15) -0.0027(15)
C6 0.0204(18) 0.0175(17) 0.0191(17) 0.0060(14) 0.0038(14) 0.0012(14)
C7 0.0196(18) 0.0192(18) 0.0158(17) 0.0030(13) -0.0009(13) -0.0051(13)
C8 0.0205(17) 0.0149(17) 0.0133(15) 0.0040(12) 0.0070(13) -0.0042(13)
C9 0.0209(18) 0.0232(19) 0.0197(18) 0.0016(14) 0.0013(14) -0.0064(14)
C10 0.031(2) 0.023(2) 0.0258(19) -0.0063(15) 0.0057(16) -0.0131(15)
C11 0.040(2) 0.0123(18) 0.038(2) -0.0073(16) 0.0143(18) -0.0051(15)
C12 0.0191(18) 0.0164(18) 0.0279(19) 0.0005(14) 0.0061(15) -0.0009(13)
C13 0.0211(18) 0.0143(17) 0.0171(16) -0.0005(13) 0.0062(13) -0.0057(13)
C14 0.0165(18) 0.034(2) 0.0242(19) -0.0083(16) 0.0046(15) 0.0039(15)
C15 0.0093(15) 0.0152(17) 0.0239(17) -0.0027(14) -0.0056(13) 0.0055(12)
C16 0.0152(17) 0.0210(19) 0.031(2) -0.0009(15) 0.0035(14) 0.0015(14)
C17 0.0191(18) 0.0181(19) 0.040(2) -0.0017(16) -0.0024(16) -0.0009(14)
C18 0.028(2) 0.0146(18) 0.040(2) -0.0114(16) -0.0054(17) 0.0043(15)
C19 0.0239(19) 0.026(2) 0.0218(18) -0.0095(15) -0.0013(15) 0.0080(15)
C20 0.0138(17) 0.0218(18) 0.0199(17) -0.0074(14) -0.0005(14) 0.0072(13)
C21 0.0155(17) 0.0249(19) 0.0179(17) -0.0048(14) 0.0020(14) 0.0075(14)
C22 0.0106(16) 0.033(2) 0.0158(16) -0.0003(15) -0.0010(13) 0.0050(14)
C23 0.0208(19) 0.038(2) 0.0216(19) -0.0094(16) 0.0049(15) -0.0001(16)
C24 0.025(2) 0.059(3) 0.0207(19) -0.0064(19) 0.0115(16) 0.0019(19)
C25 0.024(2) 0.050(3) 0.0250(19) 0.0068(18) 0.0100(16) -0.0029(18)
C26 0.0200(18) 0.039(2) 0.0213(19) 0.0048(16) 0.0070(15) -0.0035(16)
C27 0.0175(17) 0.032(2) 0.0133(16) 0.0026(14) 0.0033(13) 0.0054(14)
C28 0.027(2) 0.0186(19) 0.029(2) -0.0041(15) 0.0086(16) -0.0039(14)
C29 0.0093(15) 0.0242(19) 0.0154(16) 0.0006(14) -0.0018(12) -0.0032(13)
C30 0.0217(18) 0.0233(19) 0.0203(17) 0.0041(14) 0.0047(14) -0.0010(14)
C31 0.0178(18) 0.028(2) 0.0258(19) -0.0032(16) 0.0033(15) 0.0017(15)
C32 0.0179(18) 0.036(2) 0.0202(18) -0.0030(16) 0.0067(14) -0.0017(15)
C33 0.0202(18) 0.031(2) 0.0193(18) 0.0065(15) 0.0005(14) -0.0015(15)
C34 0.0129(16) 0.0225(19) 0.0163(16) 0.0001(14) -0.0019(13) -0.0020(13)
C35 0.0219(18) 0.025(2) 0.0204(18) 0.0073(15) 0.0010(14) -0.0029(15)
C36 0.0114(16) 0.0179(18) 0.0248(18) -0.0022(14) -0.0055(13) -0.0012(13)
C37 0.032(2) 0.020(2) 0.030(2) 0.0029(16) 0.0040(17) -0.0013(15)
C38 0.039(2) 0.017(2) 0.040(2) 0.0052(17) -0.0011(19) -0.0019(16)
C39 0.026(2) 0.016(2) 0.044(2) -0.0004(17) -0.0097(18) 0.0048(14)
C40 0.0168(18) 0.030(2) 0.035(2) -0.0023(17) -0.0001(16) 0.0066(15)
C41 0.0180(18) 0.0189(18) 0.0246(18) 0.0009(15) -0.0039(14) 0.0005(14)
C42 0.0197(19) 0.041(2) 0.030(2) 0.0002(18) 0.0076(16) 0.0107(16)
C43 0.0198(17) 0.0137(17) 0.0136(16) -0.0030(13) 0.0026(13) 0.0010(13)
C44 0.0167(18) 0.0244(19) 0.0224(18) -0.0010(15) 0.0039(14) -0.0027(13)
C45 0.031(2) 0.020(2) 0.032(2) 0.0074(16) 0.0079(17) -0.0087(15)
C46 0.033(2) 0.021(2) 0.031(2) 0.0090(16) 0.0001(17) 0.0028(16)
C47 0.0204(18) 0.0198(19) 0.0231(18) 0.0018(14) -0.0051(14) 0.0016(14)
C48 0.0161(16) 0.0147(16) 0.0125(15) -0.0024(13) 0.0014(13) -0.0017(12)
C49 0.0097(15) 0.0216(18) 0.0199(17) -0.0037(14) -0.0003(13) 0.0054(13)
C50 0.0167(17) 0.0200(18) 0.0228(18) -0.0001(14) 0.0079(14) -0.0011(13)
C51 0.0155(18) 0.023(2) 0.039(2) 0.0067(16) 0.0074(16) -0.0004(14)
C52 0.0148(18) 0.036(2) 0.041(2) 0.0053(18) 0.0073(16) 0.0025(15)
C53 0.0156(18) 0.035(2) 0.033(2) 0.0051(17) 0.0079(15) -0.0077(15)
C54 0.0208(18) 0.025(2) 0.0252(19) 0.0081(16) 0.0027(15) -0.0012(15)
C55 0.0147(17) 0.0260(19) 0.0150(16) -0.0009(14) 0.0016(13) 0.0008(14)
C56 0.0205(18) 0.024(2) 0.0248(19) 0.0062(15) -0.0008(15) -0.0025(14)

loop_
_atom_type_symbol
_atom_type_description
_atom_type_scat_dispersion_real
_atom_type_scat_dispersion_imag
_atom_type_scat_source
C C 0.0033 0.0016 'International Tables Vol C Tables 4.2.6.8 and 6.1.1.4'
H H 0.0000 0.0000 'International Tables Vol C Tables 4.2.6.8 and 6.1.1.4'
N N 0.0061 0.0033 'International Tables Vol C Tables 4.2.6.8 and 6.1.1.4'
O O 0.0106 0.0060 'International Tables Vol C Tables 4.2.6.8 and 6.1.1.4'
Na Na 0.0362 0.0249 'International Tables Vol C Tables 4.2.6.8 and 6.1.1.4'

loop_
_geom_angle_atom_site_label_1
_geom_angle_atom_site_label_2
_geom_angle_atom_site_label_3
_geom_angle
O1 Na1 O2 141.42(10)
O1 Na1 O5 90.26(9)
O2 Na1 O5 127.22(10)
O1 Na1 O7 95.53(9)
O2 Na1 O7 93.00(9)
O5 Na1 O7 90.74(8)
O1 Na1 N1 78.91(9)
O2 Na1 N1 68.37(9)
O5 Na1 N1 134.35(10)
O7 Na1 N1 134.06(10)
O1 Na1 Na4 48.00(7)
O2 Na1 Na4 127.77(8)
O5 Na1 Na4 91.31(7)
O7 Na1 Na4 47.53(6)
N1 Na1 Na4 111.70(8)
O1 Na1 Na3 92.11(7)
O2 Na1 Na3 119.33(7)
O5 Na1 Na3 46.36(6)
O7 Na1 Na3 44.46(6)
N1 Na1 Na3 170.86(9)
Na4 Na1 Na3 60.08(4)
O1 Na1 Na2 46.52(6)
O2 Na1 Na2 169.62(8)
O5 Na1 Na2 43.81(6)
O7 Na1 Na2 92.41(7)
N1 Na1 Na2 113.41(8)
Na4 Na1 Na2 61.87(4)
Na3 Na1 Na2 60.03(4)
O5 Na2 O6 143.67(10)
O5 Na2 O1 88.75(9)
O6 Na2 O1 127.56(10)
O5 Na2 O3 92.13(9)
O6 Na2 O3 88.96(9)
O1 Na2 O3 87.78(9)
O5 Na2 N3 78.95(10)
O6 Na2 N3 69.05(10)
O1 Na2 N3 150.34(11)
O3 Na2 N3 119.26(10)
O5 Na2 Na3 46.11(6)
O6 Na2 Na3 123.18(8)
O1 Na2 Na3 89.41(7)
O3 Na2 Na3 46.08(6)
N3 Na2 Na3 100.70(8)
O5 Na2 Na1 45.46(6)
O6 Na2 Na1 170.54(9)
O1 Na2 Na1 43.36(6)
O3 Na2 Na1 87.98(7)
N3 Na2 Na1 120.15(9)
Na3 Na2 Na1 59.54(4)
O5 Na2 Na4 88.99(7)
O6 Na2 Na4 114.92(8)
O1 Na2 Na4 45.44(6)
O3 Na2 Na4 42.40(6)
N3 Na2 Na4 158.17(8)
Na3 Na2 Na4 58.51(4)
Na1 Na2 Na4 57.62(4)
O7 Na3 O8 147.69(10)
O7 Na3 O5 93.35(9)
O8 Na3 O5 95.45(9)
O7 Na3 O3 91.02(9)
O8 Na3 O3 119.79(9)
O5 Na3 O3 90.92(9)
O7 Na3 N4 80.07(9)
O8 Na3 N4 68.91(9)
O5 Na3 N4 121.99(10)
O3 Na3 N4 146.12(10)
O7 Na3 Na4 47.09(6)
O8 Na3 Na4 163.22(8)
O5 Na3 Na4 90.05(7)
O3 Na3 Na4 44.08(6)
N4 Na3 Na4 120.97(8)
O7 Na3 Na1 47.49(6)
O8 Na3 Na1 134.19(8)
O5 Na3 Na1 45.93(6)
O3 Na3 Na1 89.24(7)
N4 Na3 Na1 107.36(8)
Na4 Na3 Na1 58.90(4)
O7 Na3 Na2 95.02(7)
O8 Na3 Na2 112.72(7)
O5 Na3 Na2 44.03(6)
O3 Na3 Na2 46.95(6)
N4 Na3 Na2 165.30(8)
Na4 Na3 Na2 61.61(4)
Na1 Na3 Na2 60.42(4)
O3 Na4 O4 150.58(10)
O3 Na4 O7 91.85(9)
O4 Na4 O7 116.84(9)
O3 Na4 O1 91.67(9)
O4 Na4 O1 92.88(9)
O7 Na4 O1 93.50(9)
O3 Na4 N2 82.44(10)
O4 Na4 N2 70.16(10)
O7 Na4 N2 146.02(10)
O1 Na4 N2 120.02(10)
O3 Na4 Na1 93.10(8)
O4 Na4 Na1 110.43(8)
O7 Na4 Na1 48.54(6)
O1 Na4 Na1 44.97(6)
N2 Na4 Na1 164.47(8)
O3 Na4 Na3 47.02(7)
O4 Na4 Na3 161.70(8)
O7 Na4 Na3 44.98(6)
O1 Na4 Na3 90.74(7)
N2 Na4 Na3 122.77(8)
Na1 Na4 Na3 61.02(4)
O3 Na4 Na2 45.99(7)
O4 Na4 Na2 132.44(8)
O7 Na4 Na2 92.03(7)
O1 Na4 Na2 45.73(6)
N2 Na4 Na2 107.01(8)
Na1 Na4 Na2 60.51(4)
Na3 Na4 Na2 59.88(4)
C1 O1 Na1 136.5(2)
C1 O1 Na4 118.1(2)
Na1 O1 Na4 87.03(9)
C1 O1 Na2 122.8(2)
Na1 O1 Na2 90.12(9)
Na4 O1 Na2 88.83(9)
C13 O2 C14 117.8(3)
C13 O2 Na1 120.06(19)
C14 O2 Na1 119.6(2)
C15 O3 Na4 131.5(2)
C15 O3 Na3 123.2(2)
Na4 O3 Na3 88.90(9)
C15 O3 Na2 122.2(2)
Na4 O3 Na2 91.61(9)
Na3 O3 Na2 86.97(9)
C27 O4 C28 116.7(3)
C27 O4 Na4 120.0(2)
C28 O4 Na4 122.0(2)
C29 O5 Na2 134.0(2)
C29 O5 Na1 120.3(2)
Na2 O5 Na1 90.73(9)
C29 O5 Na3 121.73(19)
Na2 O5 Na3 89.86(9)
Na1 O5 Na3 87.71(9)
C41 O6 C42 117.1(3)
C41 O6 Na2 121.6(2)
C42 O6 Na2 121.3(2)
C43 O7 Na3 133.9(2)
C43 O7 Na4 124.3(2)
Na3 O7 Na4 87.93(9)
C43 O7 Na1 123.71(19)
Na3 O7 Na1 88.05(9)
Na4 O7 Na1 83.93(8)
C55 O8 C56 117.2(3)
C55 O8 Na3 121.9(2)
C56 O8 Na3 120.00(19)
C7 N1 C8 120.2(3)
C7 N1 Na1 125.8(2)
C8 N1 Na1 113.9(2)
C21 N2 C22 119.6(3)
C21 N2 Na4 122.9(2)
C22 N2 Na4 115.7(2)
C35 N3 C36 118.7(3)
C35 N3 Na2 126.1(2)
C36 N3 Na2 115.0(2)
C49 N4 C50 118.4(3)
C49 N4 Na3 125.4(2)
C50 N4 Na3 116.0(2)
O1 C1 C2 120.7(3)
O1 C1 C6 123.7(3)
C2 C1 C6 115.6(3)
C3 C2 C1 123.1(3)
C2 C3 C4 120.7(4)
C5 C4 C3 118.2(3)
C4 C5 C6 122.9(3)
C5 C6 C1 119.4(3)
C5 C6 C7 115.8(3)
C1 C6 C7 124.6(3)
N1 C7 C6 129.3(3)
C9 C8 C13 117.2(3)
C9 C8 N1 125.5(3)
C13 C8 N1 117.3(3)
C10 C9 C8 121.3(3)
C11 C10 C9 119.9(3)
C10 C11 C12 120.4(3)
C13 C12 C11 119.3(3)
C12 C13 O2 122.2(3)
C12 C13 C8 122.0(3)
O2 C13 C8 115.8(3)
O3 C15 C16 119.6(3)
O3 C15 C20 124.3(3)
C16 C15 C20 116.1(3)
C17 C16 C15 122.9(4)
C16 C17 C18 120.4(4)
C19 C18 C17 119.1(3)
C18 C19 C20 122.1(4)
C19 C20 C15 119.5(3)
C19 C20 C21 114.2(3)
C15 C20 C21 126.3(3)
N2 C21 C20 128.7(3)
C23 C22 C27 116.9(3)
C23 C22 N2 125.6(3)
C27 C22 N2 117.5(3)
C24 C23 C22 121.7(4)
C23 C24 C25 120.0(4)
C24 C25 C26 120.3(4)
C25 C26 C27 119.7(4)
O4 C27 C26 122.4(3)
O4 C27 C22 116.2(3)
C26 C27 C22 121.4(3)
O5 C29 C30 120.2(3)
O5 C29 C34 123.6(3)
C30 C29 C34 116.2(3)
C31 C30 C29 123.1(3)
C30 C31 C32 120.5(3)
C33 C32 C31 118.3(3)
C32 C33 C34 122.9(3)
C33 C34 C29 119.0(3)
C33 C34 C35 115.3(3)
C29 C34 C35 125.7(3)
N3 C35 C34 128.5(3)
C37 C36 C41 117.6(3)
C37 C36 N3 125.3(3)
C41 C36 N3 117.1(3)
C38 C37 C36 121.6(4)
C39 C38 C37 120.1(4)
C38 C39 C40 119.5(4)
C39 C40 C41 120.8(4)
O6 C41 C40 123.7(3)
O6 C41 C36 116.2(3)
C40 C41 C36 120.1(3)
O7 C43 C44 120.1(3)
O7 C43 C48 123.5(3)
C44 C43 C48 116.4(3)
C45 C44 C43 123.0(3)
C44 C45 C46 120.7(3)
C47 C46 C45 118.4(3)
C46 C47 C48 123.1(3)
C47 C48 C43 118.3(3)
C47 C48 C49 115.0(3)
C43 C48 C49 126.6(3)
N4 C49 C48 128.8(3)
C51 C50 C55 116.8(3)
C51 C50 N4 126.5(3)
C55 C50 N4 116.7(3)
C52 C51 C50 122.1(3)
C51 C52 C53 120.0(3)
C52 C53 C54 120.2(3)
C53 C54 C55 120.1(3)
O8 C55 C54 122.7(3)
O8 C55 C50 116.5(3)
C54 C55 C50 120.8(3)

loop_
_geom_bond_atom_site_label_1
_geom_bond_atom_site_label_2
_geom_bond_distance
Na1 O1 2.230(3)
Na1 O2 2.304(3)
Na1 O5 2.315(3)
Na1 O7 2.375(2)
Na1 N1 2.426(3)
Na1 Na4 3.1515(18)
Na1 Na3 3.2198(17)
Na1 Na2 3.2483(18)
Na2 O5 2.249(3)
Na2 O6 2.308(3)
Na2 O1 2.357(3)
Na2 O3 2.368(3)
Na2 N3 2.412(3)
Na2 Na3 3.2358(17)
Na2 Na4 3.2908(18)
Na3 O7 2.256(2)
Na3 O8 2.302(3)
Na3 O5 2.332(3)
Na3 O3 2.334(3)
Na3 N4 2.406(3)
Na3 Na4 3.1899(18)
Na4 O3 2.220(3)
Na4 O4 2.299(3)
Na4 O7 2.338(3)
Na4 O1 2.345(3)
Na4 N2 2.358(3)
O1 C1 1.293(4)
O2 C13 1.390(4)
O2 C14 1.434(4)
O3 C15 1.304(4)
O4 C27 1.386(4)
O4 C28 1.429(4)
O5 C29 1.301(4)
O6 C41 1.374(4)
O6 C42 1.427(4)
O7 C43 1.304(4)
O8 C55 1.370(4)
O8 C56 1.431(4)
N1 C7 1.290(4)
N1 C8 1.422(4)
N2 C21 1.283(4)
N2 C22 1.421(4)
N3 C35 1.285(5)
N3 C36 1.434(4)
N4 C49 1.288(4)
N4 C50 1.424(4)
C1 C2 1.422(5)
C1 C6 1.436(5)
C2 C3 1.370(5)
C3 C4 1.398(5)
C4 C5 1.367(5)
C5 C6 1.411(5)
C6 C7 1.450(5)
C8 C9 1.398(5)
C8 C13 1.402(5)
C9 C10 1.391(5)
C10 C11 1.374(5)
C11 C12 1.391(5)
C12 C13 1.378(5)
C15 C16 1.424(5)
C15 C20 1.433(5)
C16 C17 1.375(5)
C17 C18 1.387(6)
C18 C19 1.380(6)
C19 C20 1.411(5)
C20 C21 1.457(5)
C22 C23 1.402(5)
C22 C27 1.406(5)
C23 C24 1.380(5)
C24 C25 1.380(6)
C25 C26 1.381(5)
C26 C27 1.391(5)
C29 C30 1.415(5)
C29 C34 1.433(5)
C30 C31 1.383(5)
C31 C32 1.388(5)
C32 C33 1.381(5)
C33 C34 1.414(5)
C34 C35 1.449(5)
C36 C37 1.388(5)
C36 C41 1.415(5)
C37 C38 1.389(5)
C38 C39 1.376(6)
C39 C40 1.386(6)
C40 C41 1.388(5)
C43 C44 1.416(5)
C43 C48 1.440(4)
C44 C45 1.373(5)
C45 C46 1.390(5)
C46 C47 1.370(5)
C47 C48 1.421(4)
C48 C49 1.444(5)
C50 C51 1.402(5)
C50 C55 1.414(5)
C51 C52 1.373(5)
C52 C53 1.377(5)
C53 C54 1.384(5)
C54 C55 1.388(5)
